data_1537664
loop_
_publ_author_name
'Cava, R.J.'
'Gallagher, P.K.'
'Batlogg, B.'
'Krajewski, J.J.'
'Rupp, L.W.jr.'
'Schneemeyer, L.F.'
'Siegrist, T.'
'Waszczak, J.V.'
'van Dover, R.B.'
'Hull, R.'
'Marsh, P.'
'Glarum, S.H.'
'Marshall, J.H.'
'Peck, W.F.jr.'
'Trevor, P.L.'
'Farrow, R.F.C.'

_publ_section_title
;
 Superconductivity near 70 K in a new family of layered copper oxides
;
_journal_name_full 'Nature (London)'
_journal_page_first 211
_journal_page_last 214
_journal_volume 336
_journal_year 1988
_chemical_formula_sum 'Cu3 Nd0.76 O8 Pb2 Sr2.24'
_chemical_name_systematic 'Pb2 Sr2.24 Nd0.76 Cu3 O8'
_space_group_IT_number 65
_symmetry_space_group_name_Hall '-C 2 2'
_symmetry_space_group_name_H-M 'C m m m'
_cell_angle_alpha 90
_cell_angle_beta 90
_cell_angle_gamma 90
_cell_formula_units_Z 2
_cell_length_a 5.435
_cell_length_b 5.463
_cell_length_c 15.817
_cell_volume 469.629
_citation_journal_id_ASTM NATUAS
_cod_data_source_file Cava_NATUAS_1988_935.cif
_cod_data_source_block Cu3Nd0.76O8Pb2Sr2.24
_cod_original_cell_volume 469.6289
_cod_database_code 1537664

loop_
_symmetry_equiv_pos_as_xyz
x,y,z
-x,-y,z
x,-y,-z
-x,y,-z
-x,-y,-z
x,y,-z
-x,y,z
x,-y,z
x+1/2,y+1/2,z
-x+1/2,-y+1/2,z
x+1/2,-y+1/2,-z
-x+1/2,y+1/2,-z
-x+1/2,-y+1/2,-z
x+1/2,y+1/2,-z
-x+1/2,y+1/2,z
x+1/2,-y+1/2,z

loop_
_atom_site_label
_atom_site_type_symbol
_atom_site_fract_x
_atom_site_fract_y
_atom_site_fract_z
_atom_site_occupancy
_atom_site_U_iso_or_equiv
Sr1 Sr+2 0 0 0.22184 1 0.0
Sr2 Sr+2 0 0 0 0.24 0.0
Pb1 Pb+2 0.5 0 0.38858 1 0.0
O1 O-2 0.5 0 0.2546 1 0.0
O2 O-2 0 0 0.384 1 0.0
O3 O-2 0.25 0.25 0.0995 1 0.0
Nd1 Nd+2 0 0 0 0.76 0.0
Cu1 Cu+2 0 0 0.5 1 0.0
Cu2 Cu+2 0.5 0 0.11074 1 0.0
